data_4075968
loop_
_publ_author_name
'Mottalib, Md. Abdul'
'Begum, Noorjahan'
'Abedin, S. M. Tareque'
'Akter, Tahmina'
'Kabir, Shariff E.'
'Miah, Md. Arzu'
'Rokhsana, Dalia'
'Rosenberg, Edward'
'Hossain, G. M. Golzar'
'Hardcastle, Kenneth I.'

_publ_section_title
;
 Reactions of Electron-Deficient Triosmium Clusters with
 Diazomethane:&#x00A0; Electrochemical Properties and Computational
 Studies of Charge Distribution
;
_journal_issue 20
_journal_name_full Organometallics
_journal_page_first 4747
_journal_paper_doi 10.1021/om0503794
_journal_volume 24
_journal_year 2005
_chemical_formula_moiety 'C20 H11 N O9 Os3'
_chemical_formula_sum 'C20 H11 N O9 Os3'
_chemical_formula_weight 979.90
_chemical_name_systematic
; 
 ? 
;
_space_group_IT_number 2
_symmetry_cell_setting triclinic
_symmetry_space_group_name_Hall '-P 1'
_symmetry_space_group_name_H-M 'P -1'
_atom_sites_solution_hydrogens geom
_atom_sites_solution_primary direct
_atom_sites_solution_secondary difmap
_audit_creation_method SHELXL-97
_cell_angle_alpha 100.764(3)
_cell_angle_beta 90.929(3)
_cell_angle_gamma 100.978(3)
_cell_formula_units_Z 2
_cell_length_a 9.6788(12)
_cell_length_b 10.4164(14)
_cell_length_c 11.5639(15)
_cell_measurement_reflns_used 3077
_cell_measurement_temperature 173(2)
_cell_measurement_theta_max 28.31
_cell_measurement_theta_min 2.44
_cell_volume 1122.8(3)
_computing_cell_refinement 'Bruker SMART'
_computing_data_collection 'Bruker SMART'
_computing_data_reduction 'Bruker SAINT'
_computing_molecular_graphics 'Bruker SHELXTL'
_computing_publication_material 'Bruker SHELXTL'
_computing_structure_refinement 'SHELXL-97 (Sheldrick, 1997)'
_computing_structure_solution 'SHELXS-97 (Sheldrick, 1990)'
_diffrn_ambient_temperature 173(2)
_diffrn_measured_fraction_theta_full 0.996
_diffrn_measured_fraction_theta_max 0.996
_diffrn_measurement_device_type 'CCD area detector'
_diffrn_measurement_method 'phi and omega scans'
_diffrn_radiation_monochromator graphite
_diffrn_radiation_source 'fine-focus sealed tube'
_diffrn_radiation_type MoK\a
_diffrn_radiation_wavelength 0.71073
_diffrn_reflns_av_R_equivalents 0.0251
_diffrn_reflns_av_sigmaI/netI 0.0360
_diffrn_reflns_limit_h_max 12
_diffrn_reflns_limit_h_min -12
_diffrn_reflns_limit_k_max 13
_diffrn_reflns_limit_k_min -13
_diffrn_reflns_limit_l_max 15
_diffrn_reflns_limit_l_min -15
_diffrn_reflns_number 11751
_diffrn_reflns_theta_full 28.33
_diffrn_reflns_theta_max 28.33
_diffrn_reflns_theta_min 1.80
_exptl_absorpt_coefficient_mu 16.985
_exptl_absorpt_correction_T_max 0.1770
_exptl_absorpt_correction_T_min 0.1192
_exptl_absorpt_correction_type multi-scan
_exptl_absorpt_process_details 'SADABS V2.10, Sheldrick 2003'
_exptl_crystal_colour orange
_exptl_crystal_density_diffrn 2.899
_exptl_crystal_density_method 'not measured'
_exptl_crystal_description irregular
_exptl_crystal_F_000 876
_exptl_crystal_size_max 0.22
_exptl_crystal_size_mid 0.20
_exptl_crystal_size_min 0.16
_refine_diff_density_max 1.693
_refine_diff_density_min -2.272
_refine_diff_density_rms 0.206
_refine_ls_extinction_method none
_refine_ls_goodness_of_fit_ref 1.035
_refine_ls_hydrogen_treatment mixed
_refine_ls_matrix_type full
_refine_ls_number_parameters 299
_refine_ls_number_reflns 5571
_refine_ls_number_restraints 0
_refine_ls_restrained_S_all 1.035
_refine_ls_R_factor_all 0.0270
_refine_ls_R_factor_gt 0.0243
_refine_ls_shift/su_max 0.001
_refine_ls_shift/su_mean 0.000
_refine_ls_structure_factor_coef Fsqd
_refine_ls_weighting_details 'calc w=1/[\s^2^(Fo^2^)+(0.0297P)^2^+0.0000P] where P=(Fo^2^+2Fc^2^)/3'
_refine_ls_weighting_scheme calc
_refine_ls_wR_factor_gt 0.0578
_refine_ls_wR_factor_ref 0.0589
_reflns_number_gt 5146
_reflns_number_total 5571
_reflns_threshold_expression >2sigma(I)
_cod_data_source_file om0503794si20050512_071200.cif
_cod_data_source_block 10
_cod_depositor_comments
;
The following automatic conversions were performed:

'_symmetry_cell_setting' value 'Triclinic' changed to 'triclinic'
according to /home/saulius/struct/CIF-dictionaries/cif_core.dic
dictionary named 'cif_core.dic' version 2.4.1 from 2010-06-29.

Automatic conversion script
Id: cif_fix_values 1715 2011-07-08 13:25:40Z adriana 
;
_cod_original_sg_symbol_H-M P-1
_cod_database_code 4075968

loop_
_symmetry_equiv_pos_as_xyz
'x, y, z'
'-x, -y, -z'

loop_
_atom_site_label
_atom_site_type_symbol
_atom_site_fract_x
_atom_site_fract_y
_atom_site_fract_z
_atom_site_U_iso_or_equiv
_atom_site_adp_type
_atom_site_occupancy
_atom_site_symmetry_multiplicity
_atom_site_calc_flag
_atom_site_refinement_flags
C1 C 0.5202(5) 0.5990(5) 0.2996(4) 0.0232(10) Uani 1 1 d .
C2 C 0.6031(5) 0.3939(5) 0.1205(4) 0.0235(10) Uani 1 1 d .
C3 C 0.5587(5) 0.3505(5) 0.3548(4) 0.0215(10) Uani 1 1 d .
C4 C 0.4892(6) 0.1055(5) 0.1459(4) 0.0251(11) Uani 1 1 d .
C5 C 0.3410(6) 0.1915(5) -0.0082(4) 0.0253(11) Uani 1 1 d .
C6 C 0.1864(6) -0.0137(5) 0.0819(5) 0.0288(11) Uani 1 1 d .
C7 C 0.1895(5) 0.5830(5) 0.1899(4) 0.0195(9) Uani 1 1 d .
C8 C 0.1237(5) 0.3702(5) -0.0052(5) 0.0249(10) Uani 1 1 d .
C9 C -0.0079(5) 0.3576(5) 0.2156(5) 0.0244(10) Uani 1 1 d .
C10 C 0.3150(6) 0.0042(5) 0.3395(5) 0.0278(11) Uani 1 1 d .
H10 H 0.3585 -0.0443 0.2776 0.033 Uiso 1 1 calc R
C11 C 0.2860(6) -0.0501(5) 0.4403(5) 0.0298(12) Uani 1 1 d .
H11 H 0.3177 -0.1290 0.4483 0.036 Uiso 1 1 calc R
C12 C 0.2126(5) 0.0096(5) 0.5269(4) 0.0253(11) Uani 1 1 d .
C13 C 0.1815(5) 0.1353(5) 0.5173(4) 0.0208(10) Uani 1 1 d .
C14 C 0.1091(6) 0.2035(5) 0.6070(5) 0.0288(11) Uani 1 1 d .
H14 H 0.0748 0.1627 0.6706 0.035 Uiso 1 1 calc R
C15 C 0.0894(6) 0.3275(6) 0.6012(5) 0.0300(11) Uani 1 1 d .
H15 H 0.0375 0.3720 0.6593 0.036 Uiso 1 1 calc R
C16 C 0.1444(5) 0.3904(5) 0.5110(4) 0.0242(10) Uani 1 1 d .
H16 H 0.1331 0.4792 0.5124 0.029 Uiso 1 1 calc R
C17 C 0.2153(5) 0.3298(4) 0.4190(4) 0.0182(9) Uani 1 1 d .
C18 C 0.2265(5) 0.1941(4) 0.4187(4) 0.0173(9) Uani 1 1 d .
C19 C 0.2765(5) 0.4171(4) 0.3362(4) 0.0159(8) Uani 1 1 d .
H19 H 0.2820 0.5116 0.3771 0.019 Uiso 1 1 calc R
C20 C 0.1736(7) -0.0523(6) 0.6335(5) 0.0366(13) Uani 1 1 d .
H20A H 0.0715 -0.0642 0.6413 0.055 Uiso 1 1 calc R
H20B H 0.2223 0.0064 0.7045 0.055 Uiso 1 1 calc R
H20C H 0.2017 -0.1391 0.6236 0.055 Uiso 1 1 calc R
N1 N 0.2851(4) 0.1206(4) 0.3253(3) 0.0198(8) Uani 1 1 d .
O1 O 0.5462(4) 0.7103(4) 0.3364(4) 0.0358(9) Uani 1 1 d .
O2 O 0.6856(4) 0.3783(4) 0.0518(4) 0.0408(10) Uani 1 1 d .
O3 O 0.6117(4) 0.3105(4) 0.4260(3) 0.0320(8) Uani 1 1 d .
O4 O 0.5993(4) 0.0778(4) 0.1441(4) 0.0409(10) Uani 1 1 d .
O5 O 0.3622(5) 0.2134(4) -0.1001(3) 0.0434(11) Uani 1 1 d .
O6 O 0.1179(5) -0.1125(4) 0.0396(4) 0.0518(12) Uani 1 1 d .
O7 O 0.2039(4) 0.6959(4) 0.2095(3) 0.0322(9) Uani 1 1 d .
O8 O 0.0899(4) 0.3580(4) -0.1008(3) 0.0394(10) Uani 1 1 d .
O9 O -0.1168(4) 0.3360(4) 0.2513(4) 0.0368(9) Uani 1 1 d .
Os1 Os 0.463027(18) 0.410919(17) 0.237178(15) 0.01564(5) Uani 1 1 d .
Os2 Os 0.310762(19) 0.155503(17) 0.144063(15) 0.01717(5) Uani 1 1 d .
Os3 Os 0.178911(18) 0.395572(16) 0.163345(15) 0.01565(5) Uani 1 1 d .
H13 H 0.3604 0.4695 0.1352 0.019 Uiso 1 1 d R
H23 H 0.1410 0.2116 0.1449 0.019 Uiso 1 1 d R

loop_
_atom_site_aniso_label
_atom_site_aniso_U_11
_atom_site_aniso_U_22
_atom_site_aniso_U_33
_atom_site_aniso_U_23
_atom_site_aniso_U_13
_atom_site_aniso_U_12
C1 0.016(2) 0.027(3) 0.022(2) 0.004(2) -0.0002(18) -0.0048(19)
C2 0.024(3) 0.024(2) 0.023(2) 0.010(2) 0.004(2) 0.002(2)
C3 0.016(2) 0.025(2) 0.022(2) 0.0034(19) 0.0010(18) 0.0018(18)
C4 0.037(3) 0.022(2) 0.017(2) -0.0009(19) 0.006(2) 0.011(2)
C5 0.036(3) 0.021(2) 0.019(2) 0.0000(19) 0.001(2) 0.010(2)
C6 0.040(3) 0.017(2) 0.027(3) 0.007(2) -0.002(2) -0.001(2)
C7 0.016(2) 0.024(2) 0.018(2) 0.0047(18) 0.0039(17) 0.0036(18)
C8 0.027(3) 0.021(2) 0.026(3) 0.006(2) -0.002(2) 0.0006(19)
C9 0.020(2) 0.022(2) 0.032(3) 0.010(2) -0.004(2) 0.0013(19)
C10 0.037(3) 0.019(2) 0.029(3) 0.006(2) 0.004(2) 0.009(2)
C11 0.045(3) 0.020(2) 0.027(3) 0.010(2) -0.003(2) 0.007(2)
C12 0.026(3) 0.025(2) 0.023(2) 0.010(2) -0.008(2) -0.005(2)
C13 0.019(2) 0.025(2) 0.017(2) 0.0093(19) -0.0014(18) -0.0030(19)
C14 0.027(3) 0.040(3) 0.022(2) 0.013(2) 0.007(2) 0.003(2)
C15 0.033(3) 0.037(3) 0.024(3) 0.008(2) 0.015(2) 0.013(2)
C16 0.026(3) 0.027(3) 0.020(2) 0.004(2) 0.0066(19) 0.007(2)
C17 0.017(2) 0.020(2) 0.018(2) 0.0052(18) -0.0002(17) 0.0010(17)
C18 0.016(2) 0.021(2) 0.014(2) 0.0066(17) 0.0003(16) -0.0009(17)
C19 0.017(2) 0.016(2) 0.015(2) 0.0032(16) 0.0024(16) 0.0037(17)
C20 0.049(4) 0.032(3) 0.030(3) 0.020(2) -0.002(3) -0.003(3)
N1 0.024(2) 0.0160(18) 0.0178(19) 0.0047(15) 0.0005(16) -0.0001(15)
O1 0.038(2) 0.0238(19) 0.037(2) -0.0017(16) -0.0012(18) -0.0064(16)
O2 0.040(2) 0.048(2) 0.039(2) 0.019(2) 0.0233(19) 0.0102(19)
O3 0.036(2) 0.031(2) 0.029(2) 0.0094(16) -0.0044(16) 0.0062(16)
O4 0.039(2) 0.042(2) 0.047(3) 0.0041(19) 0.0097(19) 0.0226(19)
O5 0.073(3) 0.041(2) 0.021(2) 0.0103(18) 0.014(2) 0.020(2)
O6 0.068(3) 0.029(2) 0.048(3) 0.002(2) -0.014(2) -0.009(2)
O7 0.036(2) 0.0214(18) 0.039(2) 0.0048(16) 0.0019(17) 0.0065(16)
O8 0.040(2) 0.049(3) 0.027(2) 0.0113(18) -0.0086(18) 0.0003(19)
O9 0.024(2) 0.041(2) 0.050(3) 0.021(2) 0.0099(18) 0.0048(17)
Os1 0.01485(9) 0.01686(9) 0.01460(9) 0.00381(7) 0.00229(6) 0.00070(7)
Os2 0.02312(10) 0.01428(9) 0.01375(9) 0.00185(6) 0.00183(7) 0.00353(7)
Os3 0.01617(9) 0.01517(9) 0.01578(9) 0.00458(7) 0.00043(6) 0.00200(7)

loop_
_atom_type_symbol
_atom_type_description
_atom_type_scat_dispersion_real
_atom_type_scat_dispersion_imag
_atom_type_scat_source
C C 0.0033 0.0016 'International Tables Vol C Tables 4.2.6.8 and 6.1.1.4'
H H 0.0000 0.0000 'International Tables Vol C Tables 4.2.6.8 and 6.1.1.4'
N N 0.0061 0.0033 'International Tables Vol C Tables 4.2.6.8 and 6.1.1.4'
O O 0.0106 0.0060 'International Tables Vol C Tables 4.2.6.8 and 6.1.1.4'
Os Os -1.2165 7.6030 'International Tables Vol C Tables 4.2.6.8 and 6.1.1.4'

loop_
_geom_angle_atom_site_label_1
_geom_angle_atom_site_label_2
_geom_angle_atom_site_label_3
_geom_angle
O1 C1 Os1 176.2(4)
O2 C2 Os1 177.1(4)
O3 C3 Os1 177.4(4)
O4 C4 Os2 177.6(5)
O5 C5 Os2 178.6(5)
O6 C6 Os2 175.9(5)
O7 C7 Os3 175.6(4)
O8 C8 Os3 178.2(5)
O9 C9 Os3 177.2(5)
N1 C10 C11 123.8(5)
C12 C11 C10 120.3(5)
C11 C12 C13 117.7(4)
C11 C12 C20 120.9(5)
C13 C12 C20 121.3(5)
C14 C13 C12 119.9(4)
C14 C13 C18 120.2(4)
C12 C13 C18 119.8(4)
C15 C14 C13 119.3(5)
C14 C15 C16 120.8(5)
C17 C16 C15 123.4(5)
C16 C17 C18 116.4(4)
C16 C17 C19 115.4(4)
C18 C17 C19 128.2(4)
N1 C18 C13 119.6(4)
N1 C18 C17 120.9(4)
C13 C18 C17 119.4(4)
C17 C19 Os3 120.7(3)
C17 C19 Os1 128.8(3)
Os3 C19 Os1 82.17(15)
C10 N1 C18 117.7(4)
C10 N1 Os2 113.1(3)
C18 N1 Os2 128.6(3)
C3 Os1 C1 97.1(2)
C3 Os1 C2 96.2(2)
C1 Os1 C2 98.4(2)
C3 Os1 C19 93.39(18)
C1 Os1 C19 87.17(19)
C2 Os1 C19 168.21(19)
C3 Os1 Os2 92.86(14)
C1 Os1 Os2 165.00(14)
C2 Os1 Os2 91.61(14)
C19 Os1 Os2 81.06(12)
C3 Os1 Os3 136.40(14)
C1 Os1 Os3 100.93(14)
C2 Os1 Os3 119.61(15)
C19 Os1 Os3 48.80(11)
Os2 Os1 Os3 64.258(8)
C5 Os2 C4 89.1(2)
C5 Os2 C6 91.9(2)
C4 Os2 C6 101.9(2)
C5 Os2 N1 177.16(19)
C4 Os2 N1 89.37(18)
C6 Os2 N1 90.74(18)
C5 Os2 Os1 88.74(15)
C4 Os2 Os1 84.41(15)
C6 Os2 Os1 173.68(17)
N1 Os2 Os1 88.72(10)
C5 Os2 Os3 80.88(14)
C4 Os2 Os3 141.56(15)
C6 Os2 Os3 115.38(16)
N1 Os2 Os3 98.85(10)
Os1 Os2 Os3 58.526(11)
C7 Os3 C9 94.5(2)
C7 Os3 C8 93.6(2)
C9 Os3 C8 96.2(2)
C7 Os3 C19 89.39(18)
C9 Os3 C19 93.74(19)
C8 Os3 C19 169.38(19)
C7 Os3 Os1 95.39(14)
C9 Os3 Os1 141.21(15)
C8 Os3 Os1 120.46(16)
C19 Os3 Os1 49.03(12)
C7 Os3 Os2 152.12(14)
C9 Os3 Os2 110.18(14)
C8 Os3 Os2 96.43(15)
C19 Os3 Os2 76.55(12)
Os1 Os3 Os2 57.216(7)

loop_
_geom_bond_atom_site_label_1
_geom_bond_atom_site_label_2
_geom_bond_distance
C1 O1 1.135(6)
C1 Os1 1.926(5)
C2 O2 1.148(6)
C2 Os1 1.937(5)
C3 O3 1.144(6)
C3 Os1 1.899(5)
C4 O4 1.156(6)
C4 Os2 1.897(5)
C5 O5 1.141(6)
C5 Os2 1.884(5)
C6 O6 1.132(6)
C6 Os2 1.939(5)
C7 O7 1.136(6)
C7 Os3 1.902(5)
C8 O8 1.125(6)
C8 Os3 1.968(5)
C9 O9 1.136(6)
C9 Os3 1.909(5)
C10 N1 1.337(6)
C10 C11 1.397(7)
C11 C12 1.362(8)
C12 C13 1.422(7)
C12 C20 1.515(7)
C13 C14 1.418(7)
C13 C18 1.428(6)
C14 C15 1.354(7)
C15 C16 1.393(7)
C16 C17 1.392(6)
C17 C18 1.438(6)
C17 C19 1.495(6)
C18 N1 1.397(6)
C19 Os3 2.151(4)
C19 Os1 2.159(4)
N1 Os2 2.203(4)
Os1 Os2 2.7919(4)
Os1 Os3 2.8323(4)
Os2 Os3 2.9913(4)

loop_
_geom_torsion_atom_site_label_1
_geom_torsion_atom_site_label_2
_geom_torsion_atom_site_label_3
_geom_torsion_atom_site_label_4
_geom_torsion
N1 C10 C11 C12 5.9(8)
C10 C11 C12 C13 -7.0(8)
C10 C11 C12 C20 176.6(5)
C11 C12 C13 C14 -178.0(5)
C20 C12 C13 C14 -1.7(7)
C11 C12 C13 C18 0.3(7)
C20 C12 C13 C18 176.6(4)
C12 C13 C14 C15 175.1(5)
C18 C13 C14 C15 -3.2(7)
C13 C14 C15 C16 -2.7(8)
C14 C15 C16 C17 3.5(8)
C15 C16 C17 C18 1.7(7)
C15 C16 C17 C19 -175.3(5)
C14 C13 C18 N1 -173.7(4)
C12 C13 C18 N1 8.0(6)
C14 C13 C18 C17 8.4(7)
C12 C13 C18 C17 -169.9(4)
C16 C17 C18 N1 174.7(4)
C19 C17 C18 N1 -8.8(7)
C16 C17 C18 C13 -7.5(6)
C19 C17 C18 C13 169.1(4)
C16 C17 C19 Os3 -105.1(4)
C18 C17 C19 Os3 78.3(5)
C16 C17 C19 Os1 148.9(4)
C18 C17 C19 Os1 -27.7(7)
C11 C10 N1 C18 2.6(7)
C11 C10 N1 Os2 -169.6(4)
C13 C18 N1 C10 -9.3(6)
C17 C18 N1 C10 168.6(4)
C13 C18 N1 Os2 161.5(3)
C17 C18 N1 Os2 -20.6(6)
O3 C3 Os1 C1 134(10)
O3 C3 Os1 C2 -127(10)
O3 C3 Os1 C19 46(10)
O3 C3 Os1 Os2 -35(10)
O3 C3 Os1 Os3 20(10)
O1 C1 Os1 C3 -126(7)
O1 C1 Os1 C2 137(7)
O1 C1 Os1 C19 -33(7)
O1 C1 Os1 Os2 5(7)
O1 C1 Os1 Os3 14(7)
O2 C2 Os1 C3 56(9)
O2 C2 Os1 C1 154(9)
O2 C2 Os1 C19 -88(9)
O2 C2 Os1 Os2 -37(9)
O2 C2 Os1 Os3 -98(9)
C17 C19 Os1 C3 -32.4(4)
Os3 C19 Os1 C3 -155.84(17)
C17 C19 Os1 C1 -129.3(4)
Os3 C19 Os1 C1 107.19(18)
C17 C19 Os1 C2 112.1(9)
Os3 C19 Os1 C2 -11.4(9)
C17 C19 Os1 Os2 60.0(4)
Os3 C19 Os1 Os2 -63.48(9)
C17 C19 Os1 Os3 123.5(4)
O5 C5 Os2 C4 -18(18)
O5 C5 Os2 C6 -120(18)
O5 C5 Os2 N1 40(20)
O5 C5 Os2 Os1 66(18)
O5 C5 Os2 Os3 125(18)
O4 C4 Os2 C5 24(11)
O4 C4 Os2 C6 116(11)
O4 C4 Os2 N1 -153(11)
O4 C4 Os2 Os1 -65(11)
O4 C4 Os2 Os3 -50(11)
O6 C6 Os2 C5 26(7)
O6 C6 Os2 C4 -64(7)
O6 C6 Os2 N1 -153(7)
O6 C6 Os2 Os1 122(7)
O6 C6 Os2 Os3 106(7)
C10 N1 Os2 C5 -106(4)
C18 N1 Os2 C5 83(4)
C10 N1 Os2 C4 -47.8(4)
C18 N1 Os2 C4 141.1(4)
C10 N1 Os2 C6 54.1(4)
C18 N1 Os2 C6 -117.1(4)
C10 N1 Os2 Os1 -132.2(3)
C18 N1 Os2 Os1 56.6(4)
C10 N1 Os2 Os3 169.9(3)
C18 N1 Os2 Os3 -1.2(4)
C3 Os1 Os2 C5 -138.6(2)
C1 Os1 Os2 C5 89.7(6)
C2 Os1 Os2 C5 -42.3(2)
C19 Os1 Os2 C5 128.43(19)
Os3 Os1 Os2 C5 80.07(15)
C3 Os1 Os2 C4 -49.3(2)
C1 Os1 Os2 C4 179.0(6)
C2 Os1 Os2 C4 47.0(2)
C19 Os1 Os2 C4 -142.32(19)
Os3 Os1 Os2 C4 169.32(15)
C3 Os1 Os2 C6 125.3(14)
C1 Os1 Os2 C6 -6.4(15)
C2 Os1 Os2 C6 -138.4(14)
C19 Os1 Os2 C6 32.3(14)
Os3 Os1 Os2 C6 -16.0(14)
C3 Os1 Os2 N1 40.15(18)
C1 Os1 Os2 N1 -91.6(6)
C2 Os1 Os2 N1 136.44(18)
C19 Os1 Os2 N1 -52.83(16)
Os3 Os1 Os2 N1 -101.20(11)
C3 Os1 Os2 Os3 141.34(15)
C1 Os1 Os2 Os3 9.6(6)
C2 Os1 Os2 Os3 -122.36(14)
C19 Os1 Os2 Os3 48.36(11)
O7 C7 Os3 C9 131(6)
O7 C7 Os3 C8 -133(6)
O7 C7 Os3 C19 37(6)
O7 C7 Os3 Os1 -12(6)
O7 C7 Os3 Os2 -22(6)
O9 C9 Os3 C7 -84(9)
O9 C9 Os3 C8 -178(100)
O9 C9 Os3 C19 6(9)
O9 C9 Os3 Os1 21(9)
O9 C9 Os3 Os2 83(9)
O8 C8 Os3 C7 -41(15)
O8 C8 Os3 C9 54(15)
O8 C8 Os3 C19 -147(15)
O8 C8 Os3 Os1 -139(15)
O8 C8 Os3 Os2 165(15)
C17 C19 Os3 C7 131.4(4)
Os1 C19 Os3 C7 -97.68(17)
C17 C19 Os3 C9 37.0(4)
Os1 C19 Os3 C9 167.89(17)
C17 C19 Os3 C8 -122.2(9)
Os1 C19 Os3 C8 8.7(10)
C17 C19 Os3 Os1 -130.9(4)
C17 C19 Os3 Os2 -72.9(3)
Os1 C19 Os3 Os2 58.02(9)
C3 Os1 Os3 C7 120.8(3)
C1 Os1 Os3 C7 8.1(2)
C2 Os1 Os3 C7 -98.2(2)
C19 Os1 Os3 C7 84.5(2)
Os2 Os1 Os3 C7 -174.40(14)
C3 Os1 Os3 C9 16.8(3)
C1 Os1 Os3 C9 -95.9(3)
C2 Os1 Os3 C9 157.8(3)
C19 Os1 Os3 C9 -19.5(3)
Os2 Os1 Os3 C9 81.6(2)
C3 Os1 Os3 C8 -141.8(3)
C1 Os1 Os3 C8 105.5(2)
C2 Os1 Os3 C8 -0.8(2)
C19 Os1 Os3 C8 -178.1(2)
Os2 Os1 Os3 C8 -77.04(16)
C3 Os1 Os3 C19 36.3(3)
C1 Os1 Os3 C19 -76.4(2)
C2 Os1 Os3 C19 177.3(2)
Os2 Os1 Os3 C19 101.11(15)
C3 Os1 Os3 Os2 -64.8(2)
C1 Os1 Os3 Os2 -177.47(15)
C2 Os1 Os3 Os2 76.22(16)
C19 Os1 Os3 Os2 -101.11(15)
C5 Os2 Os3 C7 -82.1(3)
C4 Os2 Os3 C7 -5.3(4)
C6 Os2 Os3 C7 -169.9(3)
N1 Os2 Os3 C7 95.0(3)
Os1 Os2 Os3 C7 12.0(3)
C5 Os2 Os3 C9 127.2(2)
C4 Os2 Os3 C9 -155.9(3)
C6 Os2 Os3 C9 39.4(2)
N1 Os2 Os3 C9 -55.68(19)
Os1 Os2 Os3 C9 -138.68(16)
C5 Os2 Os3 C8 28.2(2)
C4 Os2 Os3 C8 105.0(3)
C6 Os2 Os3 C8 -59.6(2)
N1 Os2 Os3 C8 -154.71(18)
Os1 Os2 Os3 C8 122.29(15)
C5 Os2 Os3 C19 -143.8(2)
C4 Os2 Os3 C19 -66.9(3)
C6 Os2 Os3 C19 128.5(2)
N1 Os2 Os3 C19 33.38(16)
Os1 Os2 Os3 C19 -49.62(12)
C5 Os2 Os3 Os1 -94.14(16)
C4 Os2 Os3 Os1 -17.3(2)
C6 Os2 Os3 Os1 178.07(18)
N1 Os2 Os3 Os1 83.00(10)
